data_9001673
loop_
_publ_author_name
'Fleet M E'
'Pan Y'

_publ_section_title
;
 Site preference of rare earth elements in fluorapatite
 Sample: Gd-FAp
;
_journal_name_full 'American Mineralogist'
_journal_page_first 329
_journal_page_last 335
_journal_volume 80
_journal_year 1995
_chemical_formula_sum 'Ca4.52 F Gd0.307 Na0.173 O12 P2.859 Si0.141'
_chemical_name_mineral Fluorapatite
_space_group_IT_number 176
_symmetry_space_group_name_Hall '-P 6c'
_symmetry_space_group_name_H-M 'P 63/m'
_cell_angle_alpha 90
_cell_angle_beta 90
_cell_angle_gamma 120
_cell_length_a 9.3853
_cell_length_b 9.3853
_cell_length_c 6.8876
_cell_formula_units_Z 2
_cell_volume 525.406
_cod_original_formula_sum '(Ca4.52 Na.173 Gd.307) (P2.859 Si.141) O12 F'
_cod_database_code 9001673

loop_
_symmetry_equiv_pos_as_xyz
x,y,z
-x+y,-x,1/2-z
x-y,x,1/2+z
y,-x+y,-z
-y,x-y,z
x,y,1/2-z
-x,-y,1/2+z
x-y,x,-z
-x+y,-x,z
-y,x-y,1/2-z
y,-x+y,1/2+z
-x,-y,-z

loop_
_atom_site_label
_atom_site_fract_x
_atom_site_fract_y
_atom_site_fract_z
_atom_site_occupancy
_atom_site_U_iso_or_equiv
Ca1 0.66667 0.33333 0.00033 0.88600 0.01013
Na1 0.66667 0.33333 0.00033 0.07600 0.01013
Gd1 0.66667 0.33333 0.00033 0.03800 0.01013
Ca2 0.99174 0.24226 0.25000 0.91600 0.00814
Na2 0.99174 0.24226 0.25000 0.00700 0.00814
Gd2 0.99174 0.24226 0.25000 0.07700 0.00814
P 0.36842 0.39729 0.25000 0.95300 0.00589
Si 0.36842 0.39729 0.25000 0.04700 0.00589
O1 0.48360 0.32510 0.25000 1.00000 0.01178
O2 0.46700 0.58730 0.25000 1.00000 0.01368
O3 0.25600 0.34060 0.07070 1.00000 0.01646
F 0.00000 0.00000 0.25000 1.00000 0.03116

loop_
_cod_related_entry_id
_cod_related_entry_database
_cod_related_entry_code
1 AMCSD 0001725
2 AMCSD 0001729

loop_
_[local]_alternative_name_id
_[local]_alternative_name_type
_[local]_alternative_name_source
_[local]_alternative_name_source_id
_[local]_alternative_name_value
1 mineral AMCSD 0001725 "Fluorapatite"
2 mineral AMCSD 0001729 "Apatite-(CaF)"

_database_code_amcsd 0001725
